data_4035001
loop_
_publ_author_name
'Maity, Rajib'
'Naskar, Sandip'
'Das, Indrajit'

_publ_section_title
;
 Copper(II)-Catalyzed Reactions of \a-Keto Thioesters with Azides via C-C
 and C-S Bond Cleavages: Synthesis of N-Acylureas and Amides.
;
_journal_issue 4
_journal_name_full 'The Journal of organic chemistry'
_journal_page_first 2114
_journal_page_last 2124
_journal_paper_doi 10.1021/acs.joc.7b03054
_journal_volume 83
_journal_year 2018
_chemical_formula_moiety 'C10 H10 N2 O2'
_chemical_formula_sum 'C10 H10 N2 O2'
_chemical_formula_weight 190.20
_space_group_crystal_system orthorhombic
_space_group_IT_number 29
_space_group_name_Hall 'P 2c -2ac'
_space_group_name_H-M_alt 'P c a 21'
_atom_sites_solution_hydrogens geom
_atom_sites_solution_primary dual
_audit_creation_date 2017-04-17
_audit_creation_method
;
Olex2 1.2
(compiled 2017.03.02 svn.r3394 for OlexSys, GUI svn.r5335)
;
_cell_angle_alpha 90
_cell_angle_beta 90
_cell_angle_gamma 90
_cell_formula_units_Z 8
_cell_length_a 13.755(4)
_cell_length_b 5.1325(15)
_cell_length_c 25.638(8)
_cell_measurement_reflns_used 7497
_cell_measurement_temperature 296.15
_cell_measurement_theta_max 25.90
_cell_measurement_theta_min 2.81
_cell_volume 1810.0(9)
_computing_molecular_graphics 'Olex2 (Dolomanov et al., 2009)'
_computing_publication_material 'Olex2 (Dolomanov et al., 2009)'
_computing_structure_refinement 'ShelXL (Sheldrick, 2015)'
_computing_structure_solution 'ShelXT (Sheldrick, 2015)'
_diffrn_ambient_temperature 296.15
_diffrn_measured_fraction_theta_full 0.990
_diffrn_measured_fraction_theta_max 0.965
_diffrn_measurement_device_type 'Bruker APEX-II CCD'
_diffrn_measurement_method '\f and \w scans'
_diffrn_radiation_type MoK\a
_diffrn_radiation_wavelength 0.71073
_diffrn_reflns_av_R_equivalents 0.0577
_diffrn_reflns_av_unetI/netI 0.0427
_diffrn_reflns_Laue_measured_fraction_full 0.990
_diffrn_reflns_Laue_measured_fraction_max 0.965
_diffrn_reflns_limit_h_max 16
_diffrn_reflns_limit_h_min -16
_diffrn_reflns_limit_k_max 6
_diffrn_reflns_limit_k_min -6
_diffrn_reflns_limit_l_max 31
_diffrn_reflns_limit_l_min -31
_diffrn_reflns_number 17720
_diffrn_reflns_point_group_measured_fraction_full 0.984
_diffrn_reflns_point_group_measured_fraction_max 0.947
_diffrn_reflns_theta_full 25.242
_diffrn_reflns_theta_max 26.245
_diffrn_reflns_theta_min 2.962
_diffrn_standards_number 0
_exptl_absorpt_coefficient_mu 0.100
_exptl_absorpt_correction_T_max 0.7454
_exptl_absorpt_correction_T_min 0.5558
_exptl_absorpt_correction_type multi-scan
_exptl_absorpt_process_details
'SADABS-2014/5 (Bruker,2014/5) was used for absorption correction. wR2(int) was 0.1480 before and 0.0781 after correction. The Ratio of minimum to maximum transmission is 0.7456. The \l/2 correction factor is 0.00150.'
_exptl_crystal_colour 'clear light colourless'
_exptl_crystal_colour_lustre clear
_exptl_crystal_colour_modifier light
_exptl_crystal_colour_primary colourless
_exptl_crystal_density_diffrn 1.396
_exptl_crystal_description plate
_exptl_crystal_F_000 800
_exptl_crystal_size_max 0.78
_exptl_crystal_size_mid 0.53
_exptl_crystal_size_min 0.1
_refine_diff_density_max 0.865
_refine_diff_density_min -0.289
_refine_diff_density_rms 0.098
_refine_ls_abs_structure_details
;
 Flack x determined using 1259 quotients [(I+)-(I-)]/[(I+)+(I-)]
 (Parsons, Flack and Wagner, Acta Cryst. B69 (2013) 249-259).
;
_refine_ls_abs_structure_Flack 0.1(7)
_refine_ls_extinction_method none
_refine_ls_goodness_of_fit_ref 1.093
_refine_ls_hydrogen_treatment constr
_refine_ls_matrix_type full
_refine_ls_number_parameters 253
_refine_ls_number_reflns 3473
_refine_ls_number_restraints 1
_refine_ls_restrained_S_all 1.093
_refine_ls_R_factor_all 0.0857
_refine_ls_R_factor_gt 0.0766
_refine_ls_shift/su_max 0.000
_refine_ls_shift/su_mean 0.000
_refine_ls_structure_factor_coef Fsqd
_refine_ls_weighting_details 'w=1/[\s^2^(Fo^2^)+(0.1250P)^2^+1.0490P] where P=(Fo^2^+2Fc^2^)/3'
_refine_ls_weighting_scheme calc
_refine_ls_wR_factor_gt 0.1939
_refine_ls_wR_factor_ref 0.2041
_reflns_Friedel_coverage 0.916
_reflns_Friedel_fraction_full 0.978
_reflns_Friedel_fraction_max 0.928
_reflns_number_gt 3021
_reflns_number_total 3473
_reflns_threshold_expression 'I > 2\s(I)'
_cod_data_source_file jo7b03054_si_002.cif
_cod_data_source_block id_pkm_4a_0m
_cod_database_code 4035001
_shelx_shelxl_version_number 2016/6
_shelx_space_group_comment
;
The symmetry employed for this shelxl refinement is uniquely defined
by the following loop, which should always be used as a source of
symmetry information in preference to the above space-group names.
They are only intended as comments.
;
_olex2_refinement_description
;
1. Fixed Uiso
 At 1.2 times of:
  All C(H) groups, All N(H) groups, All N(H,H) groups
2.a Aromatic/amide H refined with riding coordinates:
 N1AA(H1AA), N1(H1), C8(H8), C6AA(H6AA), C7AA(H7AA), C4AA(H4AA), C0AA(H0AC),
 C7(H7), C6(H6), C5(H5), C3(H3), C2AA(H2AA), C2(H2), C5AA(H5AA), C1AA(H1AB),
 C1(H1A)
2.b X=CH2 refined with riding coordinates:
 N2(H2A,H2B), N0AA(H0AA,H0AB)
;
_olex2_submission_special_instructions 'No special instructions were received'

loop_
_space_group_symop_operation_xyz
'x, y, z'
'-x, -y, z+1/2'
'x+1/2, -y, z'
'-x+1/2, y, z+1/2'

loop_
_atom_site_label
_atom_site_type_symbol
_atom_site_fract_x
_atom_site_fract_y
_atom_site_fract_z
_atom_site_U_iso_or_equiv
_atom_site_adp_type
_atom_site_occupancy
_atom_site_site_symmetry_order
_atom_site_calc_flag
_atom_site_refinement_flags_posn
O2 O -0.4691(3) 0.2188(7) -0.5200(2) 0.0448(11) Uani 1 1 d .
O1 O -0.6325(3) -0.3977(7) -0.57048(16) 0.0396(9) Uani 1 1 d .
O1AA O -0.2783(3) -0.2863(7) -0.48050(18) 0.0440(11) Uani 1 1 d .
N2 N -0.4667(3) -0.2184(8) -0.5271(2) 0.0337(11) Uani 1 1 d .
H2A H -0.410530 -0.231947 -0.512636 0.040 Uiso 1 1 calc R
H2B H -0.496875 -0.355845 -0.537420 0.040 Uiso 1 1 calc R
N1AA N -0.1506(3) -0.4763(8) -0.44322(19) 0.0320(11) Uani 1 1 d .
H1AA H -0.126169 -0.322172 -0.441711 0.038 Uiso 1 1 calc R
O0AA O -0.1143(3) -0.8942(7) -0.42667(18) 0.0440(10) Uani 1 1 d .
N1 N -0.5952(3) 0.0232(8) -0.5590(2) 0.0327(12) Uani 1 1 d .
H1 H -0.617715 0.177586 -0.563894 0.039 Uiso 1 1 calc R
N0AA N -0.2808(3) -0.7184(8) -0.4722(2) 0.0342(11) Uani 1 1 d .
H0AA H -0.337224 -0.733056 -0.486304 0.041 Uiso 1 1 calc R
H0AB H -0.250396 -0.854940 -0.461605 0.041 Uiso 1 1 calc R
C10 C -0.5062(4) 0.0105(9) -0.5334(2) 0.0282(12) Uani 1 1 d .
C9AA C -0.2418(4) -0.4922(9) -0.4669(2) 0.0303(13) Uani 1 1 d .
C9 C -0.6506(4) -0.1700(10) -0.5772(2) 0.0314(11) Uani 1 1 d .
C8AA C -0.0951(4) -0.6651(9) -0.4224(2) 0.0320(11) Uani 1 1 d .
C3AA C 0.1420(4) -0.6548(11) -0.3467(2) 0.0361(12) Uani 1 1 d .
C8 C -0.7351(4) -0.0854(11) -0.6078(2) 0.0391(13) Uani 1 1 d .
H8 H -0.740511 0.087873 -0.617981 0.047 Uiso 1 1 calc R
C6AA C 0.0586(4) -0.7255(11) -0.3781(2) 0.0385(12) Uani 1 1 d .
H6AA H 0.053431 -0.899569 -0.387717 0.046 Uiso 1 1 calc R
C7AA C -0.0105(4) -0.5681(12) -0.3943(2) 0.0401(13) Uani 1 1 d .
H7AA H -0.005260 -0.390471 -0.387695 0.048 Uiso 1 1 calc R
C4AA C 0.1437(5) -0.4439(14) -0.3137(3) 0.0538(18) Uani 1 1 d .
H4AA H 0.089001 -0.337934 -0.311389 0.065 Uiso 1 1 calc R
C0AA C 0.3036(5) -0.5380(14) -0.2864(3) 0.0541(17) Uani 1 1 d .
H0AC H 0.358161 -0.495495 -0.266827 0.065 Uiso 1 1 calc R
C7 C -0.8031(4) -0.2532(11) -0.6209(2) 0.0386(13) Uani 1 1 d .
H7 H -0.795378 -0.421444 -0.608087 0.046 Uiso 1 1 calc R
C4 C -0.8887(4) -0.2087(11) -0.6529(2) 0.0369(12) Uani 1 1 d .
C6 C -0.9772(5) 0.0226(15) -0.7173(3) 0.056(2) Uani 1 1 d .
H6 H -0.980973 0.158989 -0.741138 0.067 Uiso 1 1 calc R
C5 C -0.8939(5) -0.0037(13) -0.6865(3) 0.0494(18) Uani 1 1 d .
H5 H -0.843327 0.115811 -0.688963 0.059 Uiso 1 1 calc R
C3 C -0.9641(4) -0.3792(14) -0.6504(3) 0.0493(15) Uani 1 1 d .
H3 H -0.960056 -0.522171 -0.628190 0.059 Uiso 1 1 calc R
C2AA C 0.2232(4) -0.8125(14) -0.3476(3) 0.0480(15) Uani 1 1 d .
H2AA H 0.223761 -0.959897 -0.368700 0.058 Uiso 1 1 calc R
C2 C -1.0464(5) -0.3439(17) -0.6802(3) 0.0583(18) Uani 1 1 d .
H2 H -1.098174 -0.459290 -0.677145 0.070 Uiso 1 1 calc R
C5AA C 0.2225(5) -0.3862(15) -0.2846(3) 0.0596(19) Uani 1 1 d .
H5AA H 0.221413 -0.240691 -0.263013 0.072 Uiso 1 1 calc R
C1AA C 0.3033(5) -0.7544(15) -0.3177(3) 0.0587(18) Uani 1 1 d .
H1AB H 0.357487 -0.862545 -0.318670 0.070 Uiso 1 1 calc R
C1 C -1.0518(5) -0.1444(16) -0.7134(3) 0.0593(19) Uani 1 1 d .
H1A H -1.107087 -0.121147 -0.733705 0.071 Uiso 1 1 calc R

loop_
_atom_site_aniso_label
_atom_site_aniso_U_11
_atom_site_aniso_U_22
_atom_site_aniso_U_33
_atom_site_aniso_U_23
_atom_site_aniso_U_13
_atom_site_aniso_U_12
O2 0.039(2) 0.0190(18) 0.076(3) -0.0058(19) -0.024(2) -0.0027(16)
O1 0.0384(19) 0.0254(19) 0.055(2) 0.0011(18) -0.0099(19) 0.0020(15)
O1AA 0.042(2) 0.0212(18) 0.069(3) -0.0021(19) -0.026(2) 0.0010(16)
N2 0.027(2) 0.018(2) 0.056(3) 0.0017(19) -0.013(2) 0.0054(17)
N1AA 0.030(2) 0.022(2) 0.044(3) 0.0005(18) -0.018(2) -0.0011(16)
O0AA 0.042(2) 0.0233(18) 0.066(3) 0.0032(19) -0.012(2) 0.0002(16)
N1 0.028(2) 0.019(2) 0.051(3) 0.0021(18) -0.010(2) 0.0023(16)
N0AA 0.026(2) 0.020(2) 0.056(3) -0.0007(19) -0.015(2) 0.0002(16)
C10 0.027(3) 0.021(2) 0.037(3) 0.0014(18) -0.011(3) -0.0003(17)
C9AA 0.026(3) 0.027(3) 0.039(4) -0.002(2) -0.008(3) 0.0013(19)
C9 0.032(2) 0.026(2) 0.037(3) 0.001(2) -0.007(2) -0.001(2)
C8AA 0.031(2) 0.026(2) 0.039(3) 0.000(2) -0.002(2) -0.001(2)
C3AA 0.033(3) 0.038(3) 0.037(3) 0.006(2) -0.004(2) 0.002(2)
C8 0.035(3) 0.030(3) 0.052(3) 0.007(3) -0.010(3) 0.003(2)
C6AA 0.037(3) 0.036(3) 0.042(3) 0.000(2) -0.005(2) 0.001(2)
C7AA 0.037(3) 0.037(3) 0.047(3) 0.001(3) -0.016(3) 0.002(3)
C4AA 0.042(3) 0.048(4) 0.070(5) -0.016(3) -0.013(4) 0.004(3)
C0AA 0.048(4) 0.062(4) 0.052(4) 0.002(3) -0.017(3) 0.001(3)
C7 0.036(3) 0.036(3) 0.044(3) 0.000(2) -0.009(2) 0.000(2)
C4 0.036(3) 0.038(3) 0.037(3) -0.006(2) -0.006(2) 0.003(2)
C6 0.049(4) 0.057(4) 0.062(4) 0.012(3) -0.024(3) 0.004(3)
C5 0.045(4) 0.058(4) 0.046(4) 0.014(3) -0.018(3) -0.006(3)
C3 0.040(3) 0.065(4) 0.043(3) 0.003(3) -0.008(3) -0.011(3)
C2AA 0.043(3) 0.053(4) 0.048(3) -0.004(3) -0.010(3) 0.012(3)
C2 0.042(3) 0.079(5) 0.054(4) 0.004(4) -0.014(3) -0.010(3)
C5AA 0.073(5) 0.052(4) 0.054(4) -0.006(3) -0.021(4) 0.007(3)
C1AA 0.037(3) 0.075(5) 0.063(4) 0.007(4) -0.011(3) 0.010(3)
C1 0.050(4) 0.079(5) 0.049(4) -0.008(4) -0.019(3) 0.013(4)

loop_
_atom_type_symbol
_atom_type_description
_atom_type_scat_dispersion_real
_atom_type_scat_dispersion_imag
_atom_type_scat_source
C C 0.0033 0.0016 'International Tables Vol C Tables 4.2.6.8 and 6.1.1.4'
H H 0.0000 0.0000 'International Tables Vol C Tables 4.2.6.8 and 6.1.1.4'
N N 0.0061 0.0033 'International Tables Vol C Tables 4.2.6.8 and 6.1.1.4'
O O 0.0106 0.0060 'International Tables Vol C Tables 4.2.6.8 and 6.1.1.4'

loop_
_geom_angle_atom_site_label_1
_geom_angle_atom_site_label_2
_geom_angle_atom_site_label_3
_geom_angle
H2A N2 H2B 120.0
C10 N2 H2A 120.0
C10 N2 H2B 120.0
C9AA N1AA H1AA 115.1
C8AA N1AA H1AA 115.1
C8AA N1AA C9AA 129.8(4)
C10 N1 H1 115.4
C9 N1 H1 115.4
C9 N1 C10 129.3(4)
H0AA N0AA H0AB 120.0
C9AA N0AA H0AA 120.0
C9AA N0AA H0AB 120.0
O2 C10 N2 125.0(5)
O2 C10 N1 117.1(4)
N2 C10 N1 117.8(4)
O1AA C9AA N1AA 116.3(4)
O1AA C9AA N0AA 125.4(5)
N0AA C9AA N1AA 118.3(5)
O1 C9 N1 123.5(5)
O1 C9 C8 121.7(5)
N1 C9 C8 114.8(5)
N1AA C8AA C7AA 113.8(4)
O0AA C8AA N1AA 122.8(5)
O0AA C8AA C7AA 123.4(5)
C4AA C3AA C6AA 123.6(5)
C4AA C3AA C2AA 117.3(6)
C2AA C3AA C6AA 119.0(5)
C9 C8 H8 119.8
C7 C8 C9 120.4(5)
C7 C8 H8 119.8
C3AA C6AA H6AA 116.7
C7AA C6AA C3AA 126.5(5)
C7AA C6AA H6AA 116.7
C8AA C7AA H7AA 119.2
C6AA C7AA C8AA 121.6(6)
C6AA C7AA H7AA 119.2
C3AA C4AA H4AA 119.1
C5AA C4AA C3AA 121.8(6)
C5AA C4AA H4AA 119.1
C5AA C0AA H0AC 120.6
C5AA C0AA C1AA 118.8(7)
C1AA C0AA H0AC 120.6
C8 C7 H7 115.9
C8 C7 C4 128.2(5)
C4 C7 H7 115.9
C5 C4 C7 121.4(5)
C3 C4 C7 119.4(5)
C3 C4 C5 119.1(6)
C5 C6 H6 119.3
C1 C6 H6 119.3
C1 C6 C5 121.5(6)
C4 C5 C6 118.4(6)
C4 C5 H5 120.8
C6 C5 H5 120.8
C4 C3 H3 119.5
C4 C3 C2 121.1(6)
C2 C3 H3 119.5
C3AA C2AA H2AA 119.6
C1AA C2AA C3AA 120.8(6)
C1AA C2AA H2AA 119.6
C3 C2 H2 120.0
C1 C2 C3 120.1(7)
C1 C2 H2 120.0
C4AA C5AA C0AA 120.9(7)
C4AA C5AA H5AA 119.5
C0AA C5AA H5AA 119.5
C0AA C1AA C2AA 120.3(7)
C0AA C1AA H1AB 119.9
C2AA C1AA H1AB 119.9
C6 C1 H1A 120.1
C2 C1 C6 119.8(6)
C2 C1 H1A 120.1

loop_
_geom_bond_atom_site_label_1
_geom_bond_atom_site_label_2
_geom_bond_distance
O2 C10 1.234(6)
O1 C9 1.207(6)
O1AA C9AA 1.221(6)
N2 H2A 0.8600
N2 H2B 0.8600
N2 C10 1.304(6)
N1AA H1AA 0.8600
N1AA C9AA 1.396(7)
N1AA C8AA 1.343(7)
O0AA C8AA 1.210(6)
N1 H1 0.8600
N1 C10 1.392(7)
N1 C9 1.334(7)
N0AA H0AA 0.8600
N0AA H0AB 0.8600
N0AA C9AA 1.286(6)
C9 C8 1.467(7)
C8AA C7AA 1.457(7)
C3AA C6AA 1.446(8)
C3AA C4AA 1.374(10)
C3AA C2AA 1.379(8)
C8 H8 0.9300
C8 C7 1.315(8)
C6AA H6AA 0.9300
C6AA C7AA 1.316(8)
C7AA H7AA 0.9300
C4AA H4AA 0.9300
C4AA C5AA 1.349(9)
C0AA H0AC 0.9300
C0AA C5AA 1.361(10)
C0AA C1AA 1.369(10)
C7 H7 0.9300
C7 C4 1.453(7)
C4 C5 1.363(9)
C4 C3 1.358(8)
C6 H6 0.9300
C6 C5 1.398(9)
C6 C1 1.340(11)
C5 H5 0.9300
C3 H3 0.9300
C3 C2 1.378(9)
C2AA H2AA 0.9300
C2AA C1AA 1.375(9)
C2 H2 0.9300
C2 C1 1.334(11)
C5AA H5AA 0.9300
C1AA H1AB 0.9300
C1 H1A 0.9300
